data_4100762
loop_
_publ_author_name
'Russell P. Hughes'
'Roman B. Laritchev'
'Lev N. Zakharov'
'Arnold L. Rheingold'

_publ_section_title
;
Reductive Activation of Carbon-Fluorine Bonds in Perfluoroalkyl
Ligands: An Unexpected Route to the Only Known Tetrafluorobutatriene
Transition Metal Complex: Ir(\h5-C5Me5)(PMe3)(2,3-\h2-CF2CCCF2)
;
_journal_name_full 'Journal of the American Chemical Society'
_journal_page_first 2308
_journal_page_last 2309
_journal_paper_doi 10.1021/ja031598o
_journal_volume 126
_journal_year 2004
_chemical_formula_sum 'C16 H24 F5 I Ir P'
_chemical_formula_weight 661.42
_space_group_IT_number 19
_space_group_name_Hall 'P 2ac 2ab'
_space_group_name_H-M_alt 'P 21 21 21'
_symmetry_cell_setting orthorhombic
_symmetry_space_group_name_Hall 'P 2ac 2ab'
_symmetry_space_group_name_H-M 'P 21 21 21'
_cell_angle_alpha 90.00
_cell_angle_beta 90.00
_cell_angle_gamma 90.00
_cell_formula_units_Z 4
_cell_length_a 8.7338(12)
_cell_length_b 12.7194(17)
_cell_length_c 18.170(2)
_cell_measurement_temperature 218(2)
_cell_volume 2018.5(5)
_diffrn_ambient_temperature 218(2)
_exptl_crystal_density_diffrn 2.177
_cod_depositor_comments
;
The following automatic conversions were performed:
'_symmetry_cell_setting' value 'Orthorhombic' changed to 'orthorhombic'
according to '/home/saulius/struct/CIF-dictionaries/cif_core.dic'
dictionary named 'cif_core.dic' version 2.4.1 from 2010-06-29.

Automatic conversion script
Id: cif_fix_enum 1527 2010-12-29 10:47:43Z saulius 
;
_cod_database_code 4100762

loop_
_symmetry_equiv_pos_as_xyz
'x, y, z'
'-x+1/2, -y, z+1/2'
'-x, y+1/2, -z+1/2'
'x+1/2, -y+1/2, -z'

loop_
_atom_site_label
_atom_site_type_symbol
_atom_site_fract_x
_atom_site_fract_y
_atom_site_fract_z
_atom_site_U_iso_or_equiv
_atom_site_adp_type
_atom_site_occupancy
_atom_site_symmetry_multiplicity
_atom_site_calc_flag
_atom_site_refinement_flags
_atom_site_disorder_assembly
_atom_site_disorder_group
Ir1 Ir 0.12262(7) 0.98170(5) 0.11895(3) 0.0451(2) Uani 1 1 d . . .
I1 I 0.39474(15) 0.94695(13) 0.04657(8) 0.0754(4) Uani 1 1 d . . .
P1 P 0.0281(5) 1.0311(4) 0.0069(2) 0.0503(11) Uani 1 1 d . . .
F1 F -0.024(2) 1.2120(9) 0.1313(12) 0.116(8) Uani 1 1 d D . .
F2 F 0.116(3) 1.3155(11) 0.1562(12) 0.156(8) Uani 1 1 d D . .
F3 F 0.443(3) 1.197(2) 0.1338(12) 0.194(13) Uani 1 1 d D . .
F4 F 0.4123(19) 1.0750(19) 0.2046(9) 0.129(7) Uani 1 1 d D . .
F5 F 0.344(3) 1.230(2) 0.2308(13) 0.187(11) Uani 1 1 d D . .
C1 C 0.109(3) 1.2122(11) 0.1497(13) 0.128(18) Uani 1 1 d D . .
C2 C 0.182(2) 1.1303(14) 0.1453(12) 0.071(6) Uani 1 1 d D . .
C3 C 0.334(2) 1.1561(17) 0.1787(12) 0.095(9) Uani 1 1 d D . .
C4 C -0.173(2) 1.073(3) 0.0035(14) 0.097(9) Uani 1 1 d . . .
H4A H -0.2107 1.0670 -0.0466 0.146 Uiso 1 1 calc R . .
H4B H -0.1814 1.1449 0.0199 0.146 Uiso 1 1 calc R . .
H4C H -0.2337 1.0277 0.0354 0.146 Uiso 1 1 calc R . .
C5 C 0.042(3) 0.9270(18) -0.0614(10) 0.076(6) Uani 1 1 d . . .
H5A H 0.0008 0.9516 -0.1079 0.114 Uiso 1 1 calc R . .
H5B H -0.0150 0.8662 -0.0449 0.114 Uiso 1 1 calc R . .
H5C H 0.1490 0.9078 -0.0680 0.114 Uiso 1 1 calc R . .
C6 C 0.122(3) 1.1428(16) -0.0380(11) 0.077(6) Uani 1 1 d . . .
H6A H 0.0732 1.1568 -0.0848 0.116 Uiso 1 1 calc R . .
H6B H 0.2295 1.1262 -0.0461 0.116 Uiso 1 1 calc R . .
H6C H 0.1145 1.2044 -0.0067 0.116 Uiso 1 1 calc R . .
C7 C -0.0447(19) 0.8611(13) 0.1440(8) 0.042(4) Uani 1 1 d . . .
C8 C 0.093(2) 0.8163(15) 0.1482(9) 0.051(4) Uani 1 1 d . . .
C9 C 0.180(2) 0.8676(17) 0.2077(9) 0.057(5) Uani 1 1 d . . .
C10 C 0.085(2) 0.9409(17) 0.2365(8) 0.060(5) Uani 1 1 d . . .
C11 C -0.0590(18) 0.9429(11) 0.1941(8) 0.037(3) Uani 1 1 d . . .
C12 C -0.181(2) 0.8166(19) 0.0969(11) 0.070(6) Uani 1 1 d . . .
H12A H -0.2330 0.7618 0.1243 0.105 Uiso 1 1 calc R . .
H12B H -0.1415 0.7876 0.0513 0.105 Uiso 1 1 calc R . .
H12C H -0.2524 0.8728 0.0859 0.105 Uiso 1 1 calc R . .
C13 C 0.155(3) 0.7191(14) 0.1052(10) 0.063(5) Uani 1 1 d . . .
H13A H 0.1187 0.6551 0.1284 0.095 Uiso 1 1 calc R . .
H13B H 0.2662 0.7200 0.1058 0.095 Uiso 1 1 calc R . .
H13C H 0.1192 0.7218 0.0547 0.095 Uiso 1 1 calc R . .
C14 C 0.330(2) 0.837(2) 0.2381(11) 0.076(7) Uani 1 1 d . . .
H14A H 0.3154 0.7857 0.2768 0.113 Uiso 1 1 calc R . .
H14B H 0.3800 0.8990 0.2583 0.113 Uiso 1 1 calc R . .
H14C H 0.3926 0.8076 0.1994 0.113 Uiso 1 1 calc R . .
C15 C 0.116(3) 1.0081(17) 0.3022(10) 0.077(6) Uani 1 1 d . . .
H15A H 0.0920 0.9691 0.3466 0.115 Uiso 1 1 calc R . .
H15B H 0.0531 1.0708 0.2999 0.115 Uiso 1 1 calc R . .
H15C H 0.2233 1.0279 0.3028 0.115 Uiso 1 1 calc R . .
C16 C -0.199(3) 0.9986(14) 0.2160(12) 0.078(7) Uani 1 1 d . . .
H16A H -0.2540 0.9572 0.2522 0.116 Uiso 1 1 calc R . .
H16B H -0.2636 1.0091 0.1731 0.116 Uiso 1 1 calc R . .
H16C H -0.1724 1.0663 0.2370 0.116 Uiso 1 1 calc R . .

loop_
_atom_site_aniso_label
_atom_site_aniso_U_11
_atom_site_aniso_U_22
_atom_site_aniso_U_33
_atom_site_aniso_U_23
_atom_site_aniso_U_13
_atom_site_aniso_U_12
Ir1 0.0415(3) 0.0569(4) 0.0370(3) -0.0007(3) -0.0017(3) -0.0136(3)
I1 0.0483(7) 0.1046(11) 0.0733(8) -0.0142(7) 0.0154(6) 0.0007(8)
P1 0.052(2) 0.060(3) 0.039(2) 0.010(2) 0.0008(17) -0.008(2)
F1 0.174(17) 0.018(6) 0.154(17) -0.004(8) 0.108(16) 0.026(8)
F2 0.20(2) 0.083(11) 0.187(18) -0.028(11) 0.062(18) -0.018(15)
F3 0.17(2) 0.28(3) 0.127(16) -0.043(18) 0.048(16) -0.14(2)
F4 0.079(10) 0.21(2) 0.100(11) -0.022(13) -0.018(9) -0.027(13)
F5 0.15(2) 0.22(2) 0.19(2) -0.12(2) -0.022(18) -0.036(19)
C1 0.33(6) 0.011(10) 0.042(10) -0.014(8) 0.02(3) -0.04(2)
C2 0.088(16) 0.046(12) 0.078(13) -0.026(10) 0.020(12) -0.025(10)
C3 0.084(19) 0.091(19) 0.11(2) -0.047(16) 0.018(16) -0.056(16)
C4 0.052(12) 0.15(3) 0.087(16) 0.038(17) -0.001(11) 0.019(15)
C5 0.107(17) 0.076(14) 0.046(10) 0.006(10) -0.020(11) -0.024(13)
C6 0.106(17) 0.066(12) 0.059(11) 0.022(9) 0.014(13) -0.011(15)
C7 0.046(9) 0.041(8) 0.038(8) 0.001(7) 0.009(7) -0.007(7)
C8 0.042(10) 0.073(11) 0.038(8) 0.011(8) 0.009(7) 0.004(9)
C9 0.048(10) 0.086(14) 0.038(9) -0.008(9) 0.006(7) -0.004(9)
C10 0.064(12) 0.088(13) 0.028(8) 0.018(8) -0.014(7) -0.017(10)
C11 0.047(8) 0.027(7) 0.038(8) 0.002(6) -0.006(7) -0.002(6)
C12 0.064(13) 0.083(15) 0.064(12) -0.009(11) 0.008(9) -0.030(11)
C13 0.079(14) 0.050(10) 0.061(11) -0.015(8) 0.009(10) 0.007(9)
C14 0.051(12) 0.121(19) 0.054(11) 0.009(12) -0.006(9) 0.020(12)
C15 0.088(14) 0.092(15) 0.050(9) -0.013(9) 0.011(10) -0.043(15)
C16 0.121(19) 0.037(11) 0.074(12) 0.009(9) 0.030(12) -0.001(11)

loop_
_geom_bond_atom_site_label_1
_geom_bond_atom_site_label_2
_geom_bond_distance
_geom_bond_site_symmetry_2
_geom_bond_publ_flag
Ir1 C2 2.018(17) . ?
Ir1 C11 2.150(15) . ?
Ir1 C7 2.167(16) . ?
Ir1 C8 2.186(19) . ?
Ir1 C10 2.223(15) . ?
Ir1 C9 2.23(2) . ?
Ir1 P1 2.286(4) . ?
Ir1 I1 2.7520(15) . ?
P1 C5 1.82(2) . ?
P1 C4 1.84(2) . ?
P1 C6 1.833(19) . ?
F1 C1 1.210(19) . ?
F2 C1 1.320(16) . ?
F3 C3 1.361(17) . ?
F4 C3 1.326(18) . ?
F5 C3 1.334(17) . ?
C1 C2 1.224(18) . ?
C2 C3 1.491(17) . ?
C7 C8 1.33(2) . ?
C7 C11 1.39(2) . ?
C7 C12 1.57(3) . ?
C8 C9 1.47(3) . ?
C8 C13 1.56(3) . ?
C9 C10 1.35(3) . ?
C9 C14 1.47(3) . ?
C10 C11 1.48(2) . ?
C10 C15 1.49(2) . ?
C11 C16 1.47(3) . ?
